data_7225554
loop_
_publ_author_name
'Ivanov, Daniil M.'
'Novikov, Alexander S.'
'Starova, Galina L.'
'Haukka, Matti'
'Kukushkin, Vadim Yu.'

_publ_section_title
;
 A family of heterotetrameric clusters of chloride species and
 halomethanes held by two halogen and two hydrogen bonds
;
_journal_issue 28
_journal_name_full CrystEngComm
_journal_page_first 5278
_journal_paper_doi 10.1039/C6CE01179A
_journal_volume 18
_journal_year 2016
_chemical_formula_moiety '4(C26 H30 Cl N5 Pt), 5.5(C H2 Cl2)'
_chemical_formula_sum 'C109.5 H131 Cl15 N20 Pt4'
_chemical_formula_weight 3039.45
_space_group_crystal_system triclinic
_space_group_IT_number 2
_space_group_name_Hall '-P 1'
_space_group_name_H-M_alt 'P -1'
_symmetry_space_group_name_Hall '-P 1'
_symmetry_space_group_name_H-M 'P -1'
_atom_sites_solution_hydrogens geom
_atom_sites_solution_primary direct
_audit_block_doi 10.5517/ccdc.csd.cc1lby3z
_audit_creation_date 2015-06-15
_audit_creation_method
;
Olex2 1.2
(compiled 2015.01.26 svn.r3150 for OlexSys, GUI svn.r4998)
;
_audit_update_record
;
2016-03-23 deposited with the CCDC.
2016-06-10 downloaded from the CCDC.
;
_cell_angle_alpha 84.512(3)
_cell_angle_beta 87.526(2)
_cell_angle_gamma 85.480(2)
_cell_formula_units_Z 1
_cell_length_a 10.7179(3)
_cell_length_b 13.6861(4)
_cell_length_c 20.5784(7)
_cell_measurement_reflns_used 11654
_cell_measurement_temperature 100(2)
_cell_measurement_theta_max 29.2437
_cell_measurement_theta_min 2.5948
_cell_volume 2993.46(16)
_computing_cell_refinement
;
CrysAlisPro, Agilent Technologies,
Version 1.171.36.20 (release 27-06-2012 CrysAlis171 .NET)
(compiled Jul 11 2012,15:38:31)
;
_computing_data_collection
;
CrysAlisPro, Agilent Technologies,
Version 1.171.36.20 (release 27-06-2012 CrysAlis171 .NET)
(compiled Jul 11 2012,15:38:31)
;
_computing_data_reduction
;
CrysAlisPro, Agilent Technologies,
Version 1.171.36.20 (release 27-06-2012 CrysAlis171 .NET)
(compiled Jul 11 2012,15:38:31)
;
_computing_molecular_graphics 'Olex2 (Dolomanov et al., 2009)'
_computing_publication_material 'Olex2 (Dolomanov et al., 2009)'
_computing_structure_refinement 'ShelXL (Sheldrick, 2008)'
_computing_structure_solution 'ShelXT (Sheldrick, 2015)'
_diffrn_ambient_temperature 100(2)
_diffrn_detector_area_resol_mean 16.2096
_diffrn_measured_fraction_theta_full 0.997
_diffrn_measured_fraction_theta_max 0.868
_diffrn_measurement_details
;
  1 omega  -22.00    3.00   1.0000    8.0000
omega____ theta____ kappa____ phi______ frames
    -      -17.8777  -99.0000  -30.0000 25

  2 omega  -12.00   24.00   1.0000    8.0000
omega____ theta____ kappa____ phi______ frames
    -      -17.8777  -99.0000 -120.0000 36

  3 omega  -89.00  -36.00   1.0000    8.0000
omega____ theta____ kappa____ phi______ frames
    -      -17.8777 -178.0000  -60.0000 53

  4 omega  -24.00   10.00   1.0000    8.0000
omega____ theta____ kappa____ phi______ frames
    -      -17.8777  -99.0000   60.0000 34

  5 omega  -53.00    7.00   1.0000    8.0000
omega____ theta____ kappa____ phi______ frames
    -       18.9714  -38.0000    0.0000 60

  6 omega   13.00   44.00   1.0000    8.0000
omega____ theta____ kappa____ phi______ frames
    -       18.9714  -38.0000    0.0000 31

  7 omega  -53.00   37.00   1.0000    8.0000
omega____ theta____ kappa____ phi______ frames
    -       18.9714  -38.0000  -90.0000 90

  8 omega  -50.00  -25.00   1.0000    8.0000
omega____ theta____ kappa____ phi______ frames
    -       18.9714  -77.0000  150.0000 25

  9 omega   37.00   66.00   1.0000    8.0000
omega____ theta____ kappa____ phi______ frames
    -       18.9714  178.0000 -150.0000 29

 10 omega  -17.00   49.00   1.0000    8.0000
omega____ theta____ kappa____ phi______ frames
    -       18.9714  -77.0000  150.0000 66

 11 omega   22.00   86.00   1.0000    8.0000
omega____ theta____ kappa____ phi______ frames
    -       18.9714   57.0000 -120.0000 64

 12 omega  -27.00    0.00   1.0000    8.0000
omega____ theta____ kappa____ phi______ frames
    -      -17.8777  119.0000 -126.0000 27

 13 omega  -71.00  -31.00   1.0000    8.0000
omega____ theta____ kappa____ phi______ frames
    -      -17.8777  119.0000 -126.0000 40

 14 omega   35.00   71.00   1.0000    8.0000
omega____ theta____ kappa____ phi______ frames
    -       18.9714  178.0000  -60.0000 36

 15 omega    5.00   88.00   1.0000    8.0000
omega____ theta____ kappa____ phi______ frames
    -       18.9714   57.0000  -30.0000 83

 16 omega   -2.00   48.00   1.0000    8.0000
omega____ theta____ kappa____ phi______ frames
    -       18.9714   57.0000 -180.0000 50
;
_diffrn_measurement_device_type 'Xcalibur, Eos'
_diffrn_measurement_method '\w scans'
_diffrn_orient_matrix_UB_11 -0.0032232000
_diffrn_orient_matrix_UB_12 -0.0059247000
_diffrn_orient_matrix_UB_13 -0.0337394000
_diffrn_orient_matrix_UB_21 -0.0136334000
_diffrn_orient_matrix_UB_22 0.0514662000
_diffrn_orient_matrix_UB_23 -0.0065923000
_diffrn_orient_matrix_UB_31 0.0649340000
_diffrn_orient_matrix_UB_32 0.0065006000
_diffrn_orient_matrix_UB_33 -0.0043315000
_diffrn_radiation_monochromator graphite
_diffrn_radiation_type MoK\a
_diffrn_radiation_wavelength 0.71073
_diffrn_reflns_av_R_equivalents 0.0495
_diffrn_reflns_av_unetI/netI 0.0642
_diffrn_reflns_Laue_measured_fraction_full 0.997
_diffrn_reflns_Laue_measured_fraction_max 0.868
_diffrn_reflns_limit_h_max 13
_diffrn_reflns_limit_h_min -14
_diffrn_reflns_limit_k_max 18
_diffrn_reflns_limit_k_min -18
_diffrn_reflns_limit_l_max 27
_diffrn_reflns_limit_l_min -27
_diffrn_reflns_number 45118
_diffrn_reflns_point_group_measured_fraction_full 0.997
_diffrn_reflns_point_group_measured_fraction_max 0.868
_diffrn_reflns_theta_full 25.242
_diffrn_reflns_theta_max 29.308
_diffrn_reflns_theta_min 2.600
_diffrn_source 'Enhance (Mo) X-ray Source'
_exptl_absorpt_coefficient_mu 5.048
_exptl_absorpt_correction_T_max 1.00000
_exptl_absorpt_correction_T_min 0.48153
_exptl_absorpt_correction_type multi-scan
_exptl_absorpt_process_details
;
CrysAlisPro, Agilent Technologies,
Version 1.171.36.20 (release 27-06-2012 CrysAlis171 .NET)
(compiled Jul 11 2012,15:38:31)
Empirical absorption correction using spherical harmonics,
 implemented in SCALE3 ABSPACK scaling algorithm.
;
_exptl_crystal_colour 'dark brown'
_exptl_crystal_colour_modifier dark
_exptl_crystal_colour_primary brown
_exptl_crystal_density_diffrn 1.686
_exptl_crystal_description needle
_exptl_crystal_F_000 1495
_exptl_crystal_size_max 0.22
_exptl_crystal_size_mid 0.16
_exptl_crystal_size_min 0.08
_refine_diff_density_max 2.876
_refine_diff_density_min -1.862
_refine_diff_density_rms 0.197
_refine_ls_extinction_method none
_refine_ls_goodness_of_fit_ref 1.109
_refine_ls_hydrogen_treatment constr
_refine_ls_matrix_type full
_refine_ls_number_parameters 679
_refine_ls_number_reflns 14233
_refine_ls_number_restraints 8
_refine_ls_restrained_S_all 1.110
_refine_ls_R_factor_all 0.0648
_refine_ls_R_factor_gt 0.0465
_refine_ls_shift/su_max 0.003
_refine_ls_shift/su_mean 0.000
_refine_ls_structure_factor_coef Fsqd
_refine_ls_weighting_details 'w=1/[\s^2^(Fo^2^)+(0.0240P)^2^+18.8200P] where P=(Fo^2^+2Fc^2^)/3'
_refine_ls_weighting_scheme calc
_refine_ls_wR_factor_gt 0.0945
_refine_ls_wR_factor_ref 0.1022
_reflns_Friedel_coverage 0.000
_reflns_number_gt 11358
_reflns_number_total 14233
_reflns_threshold_expression 'I > 2\s(I)'
_cod_data_source_file c6ce01179a2.cif
_cod_data_source_block dan
_cod_depositor_comments 'Adding full bibliography for 7225552--7225554.cif.'
_cod_original_cell_volume 2993.47(15)
_cod_original_formula_sum 'C109.50 H131 Cl15 N20 Pt4'
_cod_database_code 7225554
_shelxl_version_number 2014/6
_chemical_oxdiff_formula 'pt1 o8 c2 h10 cl2'
_shelx_space_group_comment
;
The symmetry employed for this shelxl refinement is uniquely defined
by the following loop, which should always be used as a source of
symmetry information in preference to the above space-group names.
They are only intended as comments.
;
_reflns_odcompleteness_completeness 99.89
_reflns_odcompleteness_iscentric 1
_reflns_odcompleteness_theta 26.32
_olex2_refinement_description
;
1. Fixed Uiso
 At 1.2 times of:
  All C(H) groups, All C(H,H) groups, All N(H) groups
 At 1.5 times of:
  All C(H,H,H) groups
2. Restrained distances
 Cl4S-C2S = Cl3S-C2S = Cl4S-C3S = Cl3S-C3S
 1.77 with sigma of 0.02
 Cl3S-C3S = Cl4S-C3S = Cl4S-C2S = Cl3S-C2S
 1.77 with sigma of 0.02
3. Uiso/Uaniso restraints and constraints
Uanis(C3S) = Uanis(C2S)
Uanis(C6) = Uanis(C7) = Uanis(C8)
4. Others
 Fixed Sof: Cl3S(0.75) Cl4S(0.75) C2S(0.45) H2SA(0.45) H2SB(0.45) C3S(0.3)
 H3SA(0.3) H3SB(0.3)
5.a Secondary CH2 refined with riding coordinates:
 C1S(H1SA,H1SB), C4S(H4SA,H4SB), C2S(H2SA,H2SB), C3S(H3SA,H3SB)
5.b Aromatic/amide H refined with riding coordinates:
 N5A(H5A), N5(H5), N1A(H1A), N1(H1), C14A(H14A), C11(H11), C15A(H15A),
 C22(H22), C19(H19), C13(H13), C15(H15), C13A(H13A), C22A(H22A), C18(H18),
 C11A(H11A), C14(H14), C12A(H12A), C21A(H21A), C18A(H18A), C19A(H19A), C21(H21),
  C12(H12), C20(H20), C20A(H20A)
5.c Idealised Me refined as rotating group:
 C6A(H6AA,H6AB,H6AC), C6(H6A,H6B,H6C), C24(H24D,H24E,H24F), C7A(H7AA,H7AB,
 H7AC), C8A(H8AA,H8AB,H8AC), C8(H8A,H8B,H8C), C24A(H24A,H24B,H24C), C7(H7A,H7B,
 H7C), C26A(H26A,H26B,H26C), C26(H26D,H26E,H26F), C25A(H25A,H25B,H25C),
 C25(H25D,H25E,H25F)
;
_olex2_submission_special_instructions 'No special instructions were received'

loop_
_space_group_symop_operation_xyz
'x, y, z'
'-x, -y, -z'

loop_
_atom_site_label
_atom_site_type_symbol
_atom_site_fract_x
_atom_site_fract_y
_atom_site_fract_z
_atom_site_U_iso_or_equiv
_atom_site_adp_type
_atom_site_occupancy
_atom_site_site_symmetry_order
_atom_site_calc_flag
_atom_site_refinement_flags_posn
_atom_site_refinement_flags_occupancy
_atom_site_disorder_assembly
_atom_site_disorder_group
Pt1A Pt 1.02688(2) 0.82334(2) 0.68371(2) 0.01353(6) Uani 1 1 d . . . .
Pt1 Pt 0.56677(2) 0.32922(2) 0.86270(2) 0.01377(6) Uani 1 1 d . . . .
Cl1A Cl 1.07630(15) 0.98472(11) 0.65502(8) 0.0203(3) Uani 1 1 d . . . .
Cl1 Cl 0.63881(15) 0.20277(12) 0.93836(8) 0.0231(3) Uani 1 1 d . . . .
Cl1S Cl 0.86486(16) 1.09302(13) 0.54336(10) 0.0295(4) Uani 1 1 d . . . .
Cl2S Cl 0.60045(16) 1.11931(15) 0.51203(11) 0.0381(5) Uani 1 1 d . . . .
Cl6S Cl 0.7447(3) 0.0484(2) 0.7567(2) 0.0901(11) Uani 1 1 d . . . .
Cl5S Cl 0.9545(3) 0.0354(2) 0.84538(18) 0.0881(10) Uani 1 1 d . . . .
Cl3S Cl 0.7135(4) -0.0899(3) 1.0175(2) 0.0792(13) Uani 0.75 1 d D P . .
N3A N 0.9908(4) 0.6876(4) 0.7081(2) 0.0129(10) Uani 1 1 d . . . .
N3 N 0.5099(4) 0.4363(3) 0.7991(2) 0.0125(10) Uani 1 1 d . . . .
N5A N 1.1159(5) 0.8208(4) 0.7662(2) 0.0162(11) Uani 1 1 d . . . .
H5A H 1.1454 0.8753 0.7735 0.019 Uiso 1 1 calc R . . .
N5 N 0.6522(5) 0.4252(4) 0.9069(2) 0.0166(11) Uani 1 1 d . . . .
H5 H 0.6905 0.4018 0.9415 0.020 Uiso 1 1 calc R . . .
N1A N 0.9310(4) 0.8220(4) 0.6037(3) 0.0155(11) Uani 1 1 d . . . .
H1A H 0.9260 0.8760 0.5786 0.019 Uiso 1 1 calc R . . .
N1 N 0.4777(5) 0.2375(4) 0.8161(2) 0.0151(11) Uani 1 1 d . . . .
H1 H 0.4836 0.1770 0.8322 0.018 Uiso 1 1 calc R . . .
N2 N 0.3933(4) 0.3466(4) 0.7297(2) 0.0129(10) Uani 1 1 d . . . .
Cl4S Cl 0.5892(5) -0.0816(3) 0.8948(2) 0.1034(18) Uani 0.75 1 d D P . .
C3 C 0.5405(5) 0.5307(4) 0.7961(3) 0.0120(12) Uani 1 1 d . . . .
N4 N 0.6057(4) 0.5700(4) 0.8376(2) 0.0139(10) Uani 1 1 d . . . .
N4A N 1.1005(4) 0.6550(4) 0.8083(2) 0.0124(10) Uani 1 1 d . . . .
N2A N 0.8719(4) 0.6576(4) 0.6165(2) 0.0129(10) Uani 1 1 d . . . .
C2 C 0.4374(5) 0.4258(4) 0.7465(3) 0.0123(12) Uani 1 1 d . . . .
C17A C 1.0231(5) 0.4468(4) 0.8088(3) 0.0136(12) Uani 1 1 d . . . .
C16 C 0.4855(5) 0.5862(4) 0.7378(3) 0.0131(12) Uani 1 1 d . . . .
C3A C 1.0361(5) 0.6302(4) 0.7609(3) 0.0122(12) Uani 1 1 d . . . .
C9 C 0.4208(5) 0.5222(4) 0.7080(3) 0.0128(12) Uani 1 1 d . . . .
C2A C 0.9244(5) 0.6321(4) 0.6719(3) 0.0133(12) Uani 1 1 d . . . .
C4 C 0.6586(5) 0.5189(5) 0.8911(3) 0.0150(13) Uani 1 1 d . . . .
C23 C 0.7237(5) 0.5819(5) 0.9348(3) 0.0159(13) Uani 1 1 d . . . .
C14A C 0.8623(6) 0.2816(5) 0.6568(3) 0.0194(14) Uani 1 1 d . . . .
H14A H 0.9044 0.2197 0.6551 0.023 Uiso 1 1 calc R . . .
C11 C 0.2343(5) 0.5066(4) 0.6430(3) 0.0167(13) Uani 1 1 d . . . .
H11 H 0.1972 0.4732 0.6794 0.020 Uiso 1 1 calc R . . .
C1A C 0.8746(5) 0.7497(4) 0.5845(3) 0.0132(12) Uani 1 1 d . . . .
C10 C 0.3534(5) 0.5381(4) 0.6466(3) 0.0145(12) Uani 1 1 d . . . .
C1 C 0.4113(5) 0.2564(4) 0.7642(3) 0.0137(12) Uani 1 1 d . . . .
C15A C 0.9220(6) 0.3583(4) 0.6783(3) 0.0152(13) Uani 1 1 d . . . .
H15A H 1.0042 0.3473 0.6916 0.018 Uiso 1 1 calc R . . .
C22 C 0.6206(6) 0.7276(4) 0.7239(3) 0.0165(13) Uani 1 1 d . . . .
H22 H 0.6866 0.6862 0.7410 0.020 Uiso 1 1 calc R . . .
C16A C 0.9927(5) 0.5294(4) 0.7596(3) 0.0139(12) Uani 1 1 d . . . .
C4A C 1.1359(5) 0.7486(5) 0.8105(3) 0.0158(13) Uani 1 1 d . . . .
C19 C 0.4243(6) 0.8519(5) 0.6740(3) 0.0225(15) Uani 1 1 d . . . .
H19 H 0.3581 0.8941 0.6580 0.027 Uiso 1 1 calc R . . .
C10A C 0.8605(5) 0.4518(4) 0.6803(3) 0.0130(12) Uani 1 1 d . . . .
C6A C 0.7786(6) 0.8682(5) 0.4935(3) 0.0240(15) Uani 1 1 d . . . .
H6AA H 0.7322 0.9032 0.5261 0.036 Uiso 1 1 calc GR . . .
H6AB H 0.7303 0.8712 0.4551 0.036 Uiso 1 1 calc GR . . .
H6AC H 0.8560 0.8978 0.4828 0.036 Uiso 1 1 calc GR . . .
C13 C 0.2253(6) 0.5717(5) 0.5305(3) 0.0204(14) Uani 1 1 d . . . .
H13 H 0.1821 0.5831 0.4919 0.024 Uiso 1 1 calc R . . .
C15 C 0.4087(6) 0.5859(4) 0.5910(3) 0.0165(13) Uani 1 1 d . . . .
H15 H 0.4887 0.6072 0.5927 0.020 Uiso 1 1 calc R . . .
C13A C 0.7387(6) 0.2982(5) 0.6380(3) 0.0178(13) Uani 1 1 d . . . .
H13A H 0.6975 0.2470 0.6242 0.021 Uiso 1 1 calc R . . .
C9A C 0.9232(5) 0.5316(4) 0.7062(3) 0.0140(12) Uani 1 1 d . . . .
C17 C 0.5030(6) 0.6905(4) 0.7187(3) 0.0149(13) Uani 1 1 d . . . .
C23A C 1.2009(6) 0.7629(4) 0.8736(3) 0.0168(13) Uani 1 1 d . . . .
C22A C 1.1441(6) 0.4291(5) 0.8322(3) 0.0177(13) Uani 1 1 d . . . .
H22A H 1.2055 0.4714 0.8181 0.021 Uiso 1 1 calc R . . .
C18 C 0.4058(6) 0.7549(4) 0.6931(3) 0.0170(13) Uani 1 1 d . . . .
H18 H 0.3276 0.7317 0.6889 0.020 Uiso 1 1 calc R . . .
C11A C 0.7377(5) 0.4671(5) 0.6597(3) 0.0162(13) Uani 1 1 d . . . .
H11A H 0.6966 0.5295 0.6595 0.019 Uiso 1 1 calc R . . .
C14 C 0.3451(6) 0.6018(5) 0.5332(3) 0.0217(14) Uani 1 1 d . . . .
H14 H 0.3831 0.6328 0.4962 0.026 Uiso 1 1 calc R . . .
C12A C 0.6763(6) 0.3910(5) 0.6396(3) 0.0175(13) Uani 1 1 d . . . .
H12A H 0.5935 0.4017 0.6273 0.021 Uiso 1 1 calc R . . .
C5 C 0.3510(5) 0.1748(4) 0.7347(3) 0.0154(13) Uani 1 1 d . . . .
C21A C 1.1725(6) 0.3485(5) 0.8765(3) 0.0213(14) Uani 1 1 d . . . .
H21A H 1.2536 0.3362 0.8912 0.026 Uiso 1 1 calc R . . .
C6 C 0.3582(6) 0.0767(4) 0.7781(3) 0.0206(8) Uani 1 1 d . . . .
H6A H 0.4443 0.0547 0.7848 0.031 Uiso 1 1 calc GR . . .
H6B H 0.3184 0.0284 0.7571 0.031 Uiso 1 1 calc GR . . .
H6C H 0.3163 0.0859 0.8195 0.031 Uiso 1 1 calc GR . . .
C18A C 0.9319(6) 0.3823(5) 0.8315(3) 0.0189(14) Uani 1 1 d . . . .
H18A H 0.8512 0.3927 0.8161 0.023 Uiso 1 1 calc R . . .
C5A C 0.8060(6) 0.7605(5) 0.5200(3) 0.0169(13) Uani 1 1 d . . . .
C19A C 0.9613(6) 0.3037(5) 0.8766(3) 0.0232(15) Uani 1 1 d . . . .
H19A H 0.9000 0.2620 0.8921 0.028 Uiso 1 1 calc R . . .
C24 C 0.6221(6) 0.6337(6) 0.9753(4) 0.036(2) Uani 1 1 d . . . .
H24D H 0.5636 0.6711 0.9469 0.055 Uiso 1 1 calc GR . . .
H24E H 0.6591 0.6770 1.0017 0.055 Uiso 1 1 calc GR . . .
H24F H 0.5791 0.5857 1.0030 0.055 Uiso 1 1 calc GR . . .
C21 C 0.6392(6) 0.8249(5) 0.7038(3) 0.0193(14) Uani 1 1 d . . . .
H21 H 0.7174 0.8484 0.7073 0.023 Uiso 1 1 calc R . . .
C7A C 0.6818(6) 0.7105(5) 0.5303(3) 0.0199(14) Uani 1 1 d . . . .
H7AA H 0.6989 0.6422 0.5447 0.030 Uiso 1 1 calc GR . . .
H7AB H 0.6391 0.7165 0.4899 0.030 Uiso 1 1 calc GR . . .
H7AC H 0.6300 0.7418 0.5627 0.030 Uiso 1 1 calc GR . . .
C8A C 0.8917(6) 0.7059(5) 0.4714(3) 0.0235(15) Uani 1 1 d . . . .
H8AA H 0.9678 0.7385 0.4635 0.035 Uiso 1 1 calc GR . . .
H8AB H 0.8499 0.7059 0.4311 0.035 Uiso 1 1 calc GR . . .
H8AC H 0.9110 0.6393 0.4893 0.035 Uiso 1 1 calc GR . . .
C12 C 0.1704(6) 0.5248(5) 0.5854(3) 0.0199(14) Uani 1 1 d . . . .
H12 H 0.0895 0.5051 0.5838 0.024 Uiso 1 1 calc R . . .
C1S C 0.7563(7) 1.1314(5) 0.4827(4) 0.0319(18) Uani 1 1 d . . . .
H1SA H 0.7734 1.0923 0.4460 0.038 Uiso 1 1 calc R . . .
H1SB H 0.7663 1.1997 0.4674 0.038 Uiso 1 1 calc R . . .
C8 C 0.2124(6) 0.2095(4) 0.7226(3) 0.0206(8) Uani 1 1 d . . . .
H8A H 0.1699 0.2217 0.7634 0.031 Uiso 1 1 calc GR . . .
H8B H 0.1730 0.1594 0.7032 0.031 Uiso 1 1 calc GR . . .
H8C H 0.2083 0.2690 0.6937 0.031 Uiso 1 1 calc GR . . .
C24A C 1.1042(6) 0.7508(5) 0.9301(3) 0.0246(15) Uani 1 1 d . . . .
H24A H 1.0345 0.7985 0.9227 0.037 Uiso 1 1 calc GR . . .
H24B H 1.1419 0.7605 0.9703 0.037 Uiso 1 1 calc GR . . .
H24C H 1.0756 0.6857 0.9328 0.037 Uiso 1 1 calc GR . . .
C7 C 0.4197(6) 0.1595(4) 0.6688(3) 0.0206(8) Uani 1 1 d . . . .
H7A H 0.4085 0.2186 0.6399 0.031 Uiso 1 1 calc GR . . .
H7B H 0.3860 0.1063 0.6498 0.031 Uiso 1 1 calc GR . . .
H7C H 0.5073 0.1440 0.6756 0.031 Uiso 1 1 calc GR . . .
C20 C 0.5422(6) 0.8873(5) 0.6786(4) 0.0246(15) Uani 1 1 d . . . .
H20 H 0.5551 0.9525 0.6647 0.030 Uiso 1 1 calc R . . .
C26A C 1.3098(6) 0.6833(5) 0.8836(3) 0.0221(14) Uani 1 1 d . . . .
H26A H 1.2788 0.6194 0.8838 0.033 Uiso 1 1 calc GR . . .
H26B H 1.3471 0.6886 0.9246 0.033 Uiso 1 1 calc GR . . .
H26C H 1.3715 0.6922 0.8488 0.033 Uiso 1 1 calc GR . . .
C20A C 1.0817(7) 0.2864(5) 0.8989(3) 0.0255(16) Uani 1 1 d . . . .
H20A H 1.1014 0.2329 0.9291 0.031 Uiso 1 1 calc R . . .
C26 C 0.8177(7) 0.5209(5) 0.9788(4) 0.0341(19) Uani 1 1 d . . . .
H26D H 0.7741 0.4770 1.0094 0.051 Uiso 1 1 calc GR . . .
H26E H 0.8621 0.5639 1.0021 0.051 Uiso 1 1 calc GR . . .
H26F H 0.8761 0.4833 0.9525 0.051 Uiso 1 1 calc GR . . .
C25A C 1.2531(7) 0.8635(5) 0.8720(3) 0.0251(15) Uani 1 1 d . . . .
H25A H 1.3118 0.8716 0.8357 0.038 Uiso 1 1 calc GR . . .
H25B H 1.2944 0.8682 0.9119 0.038 Uiso 1 1 calc GR . . .
H25C H 1.1858 0.9140 0.8673 0.038 Uiso 1 1 calc GR . . .
C25 C 0.7942(8) 0.6598(6) 0.8923(4) 0.0366(19) Uani 1 1 d . . . .
H25D H 0.8611 0.6278 0.8678 0.055 Uiso 1 1 calc GR . . .
H25E H 0.8281 0.7033 0.9198 0.055 Uiso 1 1 calc GR . . .
H25F H 0.7375 0.6969 0.8627 0.055 Uiso 1 1 calc GR . . .
C4S C 0.8534(14) 0.1016(8) 0.7941(7) 0.098(5) Uani 1 1 d . . . .
H4SA H 0.8096 0.1518 0.8186 0.118 Uiso 1 1 calc R . . .
H4SB H 0.9036 0.1358 0.7601 0.118 Uiso 1 1 calc R . . .
C2S C 0.5811(14) -0.0505(13) 0.9741(6) 0.053(5) Uani 0.45 1 d D P A 2
H2SA H 0.5091 -0.0787 0.9966 0.063 Uiso 0.45 1 calc R P A 2
H2SB H 0.5679 0.0205 0.9736 0.063 Uiso 0.45 1 calc R P A 2
C3S C 0.7214(18) -0.058(2) 0.9332(7) 0.053(5) Uani 0.3 1 d D P A 1
H3SA H 0.7343 0.0114 0.9252 0.063 Uiso 0.3 1 calc R P A 1
H3SB H 0.7932 -0.0945 0.9144 0.063 Uiso 0.3 1 calc R P A 1

loop_
_atom_site_aniso_label
_atom_site_aniso_U_11
_atom_site_aniso_U_22
_atom_site_aniso_U_33
_atom_site_aniso_U_23
_atom_site_aniso_U_13
_atom_site_aniso_U_12
Pt1A 0.01389(12) 0.01234(12) 0.01478(13) -0.00103(9) -0.00302(9) -0.00250(9)
Pt1 0.01363(12) 0.01362(12) 0.01429(13) -0.00086(9) -0.00293(9) -0.00167(9)
Cl1A 0.0260(8) 0.0141(7) 0.0219(8) 0.0021(6) -0.0091(6) -0.0085(6)
Cl1 0.0284(8) 0.0194(8) 0.0216(9) 0.0035(6) -0.0115(7) -0.0039(6)
Cl1S 0.0253(8) 0.0237(9) 0.0418(11) -0.0127(8) -0.0047(8) -0.0025(7)
Cl2S 0.0226(9) 0.0420(11) 0.0483(13) -0.0036(10) -0.0005(8) 0.0051(8)
Cl6S 0.0572(16) 0.0606(18) 0.161(3) -0.044(2) -0.0334(19) -0.0010(14)
Cl5S 0.079(2) 0.072(2) 0.112(3) -0.0235(19) -0.0318(19) 0.0334(17)
Cl3S 0.094(3) 0.059(2) 0.084(3) -0.014(2) -0.051(2) 0.027(2)
N3A 0.012(2) 0.015(3) 0.012(3) -0.004(2) -0.0031(19) 0.004(2)
N3 0.016(2) 0.005(2) 0.018(3) -0.004(2) 0.003(2) -0.0066(19)
N5A 0.018(3) 0.014(3) 0.018(3) -0.005(2) -0.010(2) -0.001(2)
N5 0.020(3) 0.020(3) 0.010(3) -0.002(2) -0.005(2) 0.000(2)
N1A 0.015(2) 0.012(3) 0.019(3) -0.004(2) -0.004(2) 0.002(2)
N1 0.021(3) 0.009(2) 0.015(3) 0.003(2) -0.001(2) -0.002(2)
N2 0.013(2) 0.011(2) 0.015(3) -0.001(2) 0.002(2) -0.0009(19)
Cl4S 0.154(5) 0.072(3) 0.085(3) -0.006(2) -0.072(3) 0.025(3)
C3 0.012(3) 0.012(3) 0.013(3) -0.005(2) 0.003(2) -0.001(2)
N4 0.013(2) 0.016(3) 0.013(3) -0.004(2) -0.001(2) -0.002(2)
N4A 0.010(2) 0.014(3) 0.013(3) 0.001(2) 0.0008(19) -0.0041(19)
N2A 0.013(2) 0.010(2) 0.015(3) -0.001(2) 0.001(2) 0.0000(19)
C2 0.010(3) 0.015(3) 0.012(3) -0.002(2) 0.000(2) 0.000(2)
C17A 0.015(3) 0.014(3) 0.011(3) -0.003(2) 0.000(2) 0.001(2)
C16 0.012(3) 0.014(3) 0.014(3) -0.003(2) -0.001(2) 0.001(2)
C3A 0.009(3) 0.015(3) 0.013(3) -0.001(2) 0.001(2) -0.002(2)
C9 0.011(3) 0.011(3) 0.016(3) -0.002(2) -0.002(2) 0.000(2)
C2A 0.011(3) 0.012(3) 0.017(3) -0.005(2) 0.003(2) -0.002(2)
C4 0.011(3) 0.018(3) 0.018(3) -0.009(3) -0.002(2) 0.002(2)
C23 0.011(3) 0.021(3) 0.016(3) -0.007(3) -0.002(2) -0.001(2)
C14A 0.019(3) 0.015(3) 0.025(4) -0.005(3) 0.006(3) 0.000(2)
C11 0.016(3) 0.013(3) 0.020(3) -0.001(3) 0.001(2) 0.000(2)
C1A 0.012(3) 0.009(3) 0.018(3) -0.003(2) 0.002(2) -0.002(2)
C10 0.018(3) 0.013(3) 0.013(3) -0.001(2) 0.002(2) -0.001(2)
C1 0.011(3) 0.016(3) 0.014(3) -0.002(2) 0.003(2) -0.003(2)
C15A 0.015(3) 0.010(3) 0.021(3) -0.005(2) -0.003(2) 0.000(2)
C22 0.018(3) 0.013(3) 0.018(3) -0.001(3) -0.003(2) 0.003(2)
C16A 0.012(3) 0.012(3) 0.018(3) -0.004(2) 0.003(2) -0.001(2)
C4A 0.013(3) 0.018(3) 0.016(3) -0.001(3) -0.001(2) 0.001(2)
C19 0.025(3) 0.014(3) 0.028(4) -0.004(3) -0.008(3) 0.005(3)
C10A 0.018(3) 0.009(3) 0.012(3) -0.001(2) 0.000(2) -0.002(2)
C6A 0.028(4) 0.019(3) 0.026(4) 0.002(3) -0.010(3) -0.007(3)
C13 0.021(3) 0.025(4) 0.016(3) -0.006(3) -0.004(3) -0.002(3)
C15 0.014(3) 0.016(3) 0.019(3) 0.001(3) -0.002(2) -0.003(2)
C13A 0.023(3) 0.018(3) 0.014(3) -0.006(3) 0.003(3) -0.010(3)
C9A 0.011(3) 0.011(3) 0.021(3) -0.004(2) 0.000(2) 0.001(2)
C17 0.017(3) 0.016(3) 0.012(3) -0.006(2) -0.001(2) 0.001(2)
C23A 0.019(3) 0.013(3) 0.019(3) -0.002(3) -0.004(3) -0.003(2)
C22A 0.017(3) 0.021(3) 0.015(3) -0.005(3) -0.001(2) 0.000(3)
C18 0.017(3) 0.014(3) 0.021(4) -0.002(3) -0.003(3) -0.001(2)
C11A 0.013(3) 0.017(3) 0.018(3) -0.002(3) 0.002(2) -0.001(2)
C14 0.025(3) 0.023(4) 0.017(4) 0.004(3) -0.002(3) -0.005(3)
C12A 0.013(3) 0.026(4) 0.015(3) -0.005(3) 0.002(2) -0.009(3)
C5 0.016(3) 0.013(3) 0.017(3) -0.002(2) -0.004(2) 0.002(2)
C21A 0.028(3) 0.020(3) 0.016(3) -0.004(3) -0.007(3) 0.008(3)
C6 0.026(2) 0.0085(17) 0.028(2) -0.0029(15) -0.0050(16) -0.0024(15)
C18A 0.017(3) 0.018(3) 0.022(4) -0.004(3) 0.001(3) 0.000(3)
C5A 0.015(3) 0.020(3) 0.016(3) -0.002(3) -0.001(2) -0.003(2)
C19A 0.031(4) 0.017(3) 0.022(4) 0.001(3) 0.004(3) -0.005(3)
C24 0.020(3) 0.053(5) 0.040(5) -0.030(4) -0.002(3) 0.005(3)
C21 0.017(3) 0.012(3) 0.029(4) -0.004(3) 0.005(3) 0.000(2)
C7A 0.020(3) 0.019(3) 0.021(4) 0.002(3) -0.005(3) -0.004(3)
C8A 0.025(3) 0.025(4) 0.022(4) -0.007(3) -0.003(3) -0.006(3)
C12 0.014(3) 0.022(3) 0.024(4) -0.009(3) -0.002(3) 0.004(3)
C1S 0.030(4) 0.024(4) 0.038(5) 0.001(3) 0.008(3) 0.006(3)
C8 0.026(2) 0.0085(17) 0.028(2) -0.0029(15) -0.0050(16) -0.0024(15)
C24A 0.023(3) 0.030(4) 0.022(4) -0.009(3) -0.001(3) -0.003(3)
C7 0.026(2) 0.0085(17) 0.028(2) -0.0029(15) -0.0050(16) -0.0024(15)
C20 0.034(4) 0.006(3) 0.034(4) -0.003(3) 0.002(3) -0.004(3)
C26A 0.020(3) 0.027(4) 0.019(4) -0.002(3) -0.007(3) 0.000(3)
C20A 0.042(4) 0.020(3) 0.014(3) -0.003(3) -0.002(3) 0.006(3)
C26 0.037(4) 0.025(4) 0.044(5) -0.015(4) -0.020(4) 0.001(3)
C25A 0.036(4) 0.022(4) 0.019(4) 0.001(3) -0.014(3) -0.007(3)
C25 0.042(5) 0.041(5) 0.031(5) -0.008(4) -0.004(4) -0.019(4)
C4S 0.147(12) 0.043(7) 0.113(11) 0.006(7) -0.093(10) -0.026(7)
C2S 0.060(11) 0.027(8) 0.068(13) 0.015(8) -0.014(9) -0.006(8)
C3S 0.060(11) 0.027(8) 0.068(13) 0.015(8) -0.014(9) -0.006(8)

loop_
_atom_type_symbol
_atom_type_description
_atom_type_scat_dispersion_real
_atom_type_scat_dispersion_imag
_atom_type_scat_source
C C 0.0033 0.0016 'International Tables Vol C Tables 4.2.6.8 and 6.1.1.4'
H H 0.0000 0.0000 'International Tables Vol C Tables 4.2.6.8 and 6.1.1.4'
Cl Cl 0.1484 0.1585 'International Tables Vol C Tables 4.2.6.8 and 6.1.1.4'
N N 0.0061 0.0033 'International Tables Vol C Tables 4.2.6.8 and 6.1.1.4'
Pt Pt -1.7033 8.3905 'International Tables Vol C Tables 4.2.6.8 and 6.1.1.4'

loop_
_geom_angle_atom_site_label_1
_geom_angle_atom_site_label_2
_geom_angle_atom_site_label_3
_geom_angle
N3A Pt1A Cl1A 178.32(14)
N3A Pt1A N5A 88.6(2)
N3A Pt1A N1A 89.2(2)
N5A Pt1A Cl1A 90.41(16)
N5A Pt1A N1A 177.0(2)
N1A Pt1A Cl1A 91.88(16)
N3 Pt1 Cl1 178.80(15)
N3 Pt1 N5 88.5(2)
N3 Pt1 N1 89.2(2)
N5 Pt1 Cl1 90.71(16)
N5 Pt1 N1 177.6(2)
N1 Pt1 Cl1 91.62(15)
C3A N3A Pt1A 125.4(4)
C3A N3A C2A 109.2(5)
C2A N3A Pt1A 125.2(4)
C3 N3 Pt1 126.3(4)
C3 N3 C2 108.8(5)
C2 N3 Pt1 124.8(4)
Pt1A N5A H5A 115.6
C4A N5A Pt1A 128.8(4)
C4A N5A H5A 115.6
Pt1 N5 H5 115.5
C4 N5 Pt1 129.0(4)
C4 N5 H5 115.5
Pt1A N1A H1A 115.9
C1A N1A Pt1A 128.1(5)
C1A N1A H1A 115.9
Pt1 N1 H1 115.7
C1 N1 Pt1 128.7(4)
C1 N1 H1 115.7
C2 N2 C1 123.6(5)
N3 C3 C16 109.0(5)
N4 C3 N3 127.3(6)
N4 C3 C16 123.6(5)
C3 N4 C4 124.0(5)
C3A N4A C4A 122.5(5)
C2A N2A C1A 123.3(5)
N3 C2 C9 108.1(5)
N2 C2 N3 128.5(6)
N2 C2 C9 123.3(5)
C22A C17A C16A 120.7(6)
C22A C17A C18A 118.7(6)
C18A C17A C16A 120.5(5)
C9 C16 C3 106.9(5)
C9 C16 C17 129.5(6)
C17 C16 C3 123.5(5)
N3A C3A C16A 108.4(5)
N4A C3A N3A 128.8(6)
N4A C3A C16A 122.7(5)
C16 C9 C2 107.1(5)
C16 C9 C10 129.4(6)
C10 C9 C2 123.4(5)
N3A C2A C9A 108.1(5)
N2A C2A N3A 128.6(6)
N2A C2A C9A 123.3(5)
N5 C4 N4 124.7(6)
N5 C4 C23 120.7(6)
N4 C4 C23 114.5(5)
C4 C23 C25 109.7(5)
C24 C23 C4 107.0(5)
C24 C23 C26 110.7(6)
C24 C23 C25 108.8(6)
C26 C23 C4 112.3(5)
C26 C23 C25 108.2(6)
C15A C14A H14A 120.4
C15A C14A C13A 119.2(6)
C13A C14A H14A 120.4
C10 C11 H11 119.9
C10 C11 C12 120.2(6)
C12 C11 H11 119.9
N1A C1A N2A 125.6(6)
N1A C1A C5A 121.5(6)
N2A C1A C5A 112.9(5)
C11 C10 C9 120.9(6)
C11 C10 C15 119.0(6)
C15 C10 C9 120.2(5)
N1 C1 N2 125.2(6)
N1 C1 C5 120.9(5)
N2 C1 C5 113.9(5)
C14A C15A H15A 119.5
C14A C15A C10A 120.9(6)
C10A C15A H15A 119.5
C17 C22 H22 119.7
C21 C22 H22 119.7
C21 C22 C17 120.7(6)
C17A C16A C3A 124.3(5)
C9A C16A C17A 128.9(6)
C9A C16A C3A 106.8(5)
N5A C4A N4A 125.6(6)
N5A C4A C23A 121.1(6)
N4A C4A C23A 113.4(5)
C18 C19 H19 119.9
C18 C19 C20 120.3(6)
C20 C19 H19 119.9
C15A C10A C9A 120.3(5)
C11A C10A C15A 118.7(5)
C11A C10A C9A 121.0(5)
H6AA C6A H6AB 109.5
H6AA C6A H6AC 109.5
H6AB C6A H6AC 109.5
C5A C6A H6AA 109.5
C5A C6A H6AB 109.5
C5A C6A H6AC 109.5
C14 C13 H13 120.3
C12 C13 H13 120.3
C12 C13 C14 119.5(6)
C10 C15 H15 119.8
C14 C15 C10 120.4(6)
C14 C15 H15 119.8
C14A C13A H13A 119.8
C12A C13A C14A 120.4(6)
C12A C13A H13A 119.8
C16A C9A C2A 107.4(5)
C16A C9A C10A 129.9(6)
C10A C9A C2A 122.6(5)
C22 C17 C16 120.3(5)
C18 C17 C16 121.5(6)
C18 C17 C22 118.1(6)
C4A C23A C26A 108.9(5)
C24A C23A C4A 107.5(5)
C24A C23A C26A 109.6(5)
C25A C23A C4A 112.7(5)
C25A C23A C24A 109.7(5)
C25A C23A C26A 108.4(5)
C17A C22A H22A 120.0
C21A C22A C17A 120.0(6)
C21A C22A H22A 120.0
C19 C18 C17 121.0(6)
C19 C18 H18 119.5
C17 C18 H18 119.5
C10A C11A H11A 119.5
C12A C11A C10A 121.0(6)
C12A C11A H11A 119.5
C13 C14 C15 120.2(6)
C13 C14 H14 119.9
C15 C14 H14 119.9
C13A C12A H12A 120.2
C11A C12A C13A 119.7(6)
C11A C12A H12A 120.2
C1 C5 C6 113.3(5)
C1 C5 C8 108.1(5)
C1 C5 C7 107.5(5)
C6 C5 C8 109.6(5)
C6 C5 C7 109.0(5)
C7 C5 C8 109.1(5)
C22A C21A H21A 119.7
C20A C21A C22A 120.6(6)
C20A C21A H21A 119.7
C5 C6 H6A 109.5
C5 C6 H6B 109.5
C5 C6 H6C 109.5
H6A C6 H6B 109.5
H6A C6 H6C 109.5
H6B C6 H6C 109.5
C17A C18A H18A 119.8
C19A C18A C17A 120.4(6)
C19A C18A H18A 119.8
C1A C5A C7A 109.3(5)
C1A C5A C8A 106.1(5)
C6A C5A C1A 112.7(5)
C6A C5A C7A 109.2(5)
C6A C5A C8A 110.2(5)
C8A C5A C7A 109.2(5)
C18A C19A H19A 119.9
C18A C19A C20A 120.3(6)
C20A C19A H19A 119.9
C23 C24 H24D 109.5
C23 C24 H24E 109.5
C23 C24 H24F 109.5
H24D C24 H24E 109.5
H24D C24 H24F 109.5
H24E C24 H24F 109.5
C22 C21 H21 119.8
C20 C21 C22 120.4(6)
C20 C21 H21 119.8
C5A C7A H7AA 109.5
C5A C7A H7AB 109.5
C5A C7A H7AC 109.5
H7AA C7A H7AB 109.5
H7AA C7A H7AC 109.5
H7AB C7A H7AC 109.5
C5A C8A H8AA 109.5
C5A C8A H8AB 109.5
C5A C8A H8AC 109.5
H8AA C8A H8AB 109.5
H8AA C8A H8AC 109.5
H8AB C8A H8AC 109.5
C11 C12 H12 119.6
C13 C12 C11 120.7(6)
C13 C12 H12 119.6
Cl1S C1S Cl2S 111.9(4)
Cl1S C1S H1SA 109.2
Cl1S C1S H1SB 109.2
Cl2S C1S H1SA 109.2
Cl2S C1S H1SB 109.2
H1SA C1S H1SB 107.9
C5 C8 H8A 109.5
C5 C8 H8B 109.5
C5 C8 H8C 109.5
H8A C8 H8B 109.5
H8A C8 H8C 109.5
H8B C8 H8C 109.5
C23A C24A H24A 109.5
C23A C24A H24B 109.5
C23A C24A H24C 109.5
H24A C24A H24B 109.5
H24A C24A H24C 109.5
H24B C24A H24C 109.5
C5 C7 H7A 109.5
C5 C7 H7B 109.5
C5 C7 H7C 109.5
H7A C7 H7B 109.5
H7A C7 H7C 109.5
H7B C7 H7C 109.5
C19 C20 H20 120.2
C21 C20 C19 119.6(6)
C21 C20 H20 120.2
C23A C26A H26A 109.5
C23A C26A H26B 109.5
C23A C26A H26C 109.5
H26A C26A H26B 109.5
H26A C26A H26C 109.5
H26B C26A H26C 109.5
C21A C20A C19A 120.0(7)
C21A C20A H20A 120.0
C19A C20A H20A 120.0
C23 C26 H26D 109.5
C23 C26 H26E 109.5
C23 C26 H26F 109.5
H26D C26 H26E 109.5
H26D C26 H26F 109.5
H26E C26 H26F 109.5
C23A C25A H25A 109.5
C23A C25A H25B 109.5
C23A C25A H25C 109.5
H25A C25A H25B 109.5
H25A C25A H25C 109.5
H25B C25A H25C 109.5
C23 C25 H25D 109.5
C23 C25 H25E 109.5
C23 C25 H25F 109.5
H25D C25 H25E 109.5
H25D C25 H25F 109.5
H25E C25 H25F 109.5
Cl6S C4S Cl5S 121.7(7)
Cl6S C4S H4SA 106.9
Cl6S C4S H4SB 106.9
Cl5S C4S H4SA 106.9
Cl5S C4S H4SB 106.9
H4SA C4S H4SB 106.7
Cl3S C2S H2SA 108.8
Cl3S C2S H2SB 108.8
Cl4S C2S Cl3S 113.8(8)
Cl4S C2S H2SA 108.8
Cl4S C2S H2SB 108.8
H2SA C2S H2SB 107.7
Cl3S C3S H3SA 108.9
Cl3S C3S H3SB 108.9
Cl4S C3S Cl3S 113.2(9)
Cl4S C3S H3SA 108.9
Cl4S C3S H3SB 108.9
H3SA C3S H3SB 107.7

loop_
_geom_bond_atom_site_label_1
_geom_bond_atom_site_label_2
_geom_bond_distance
Pt1A Cl1A 2.3272(15)
Pt1A N3A 1.941(5)
Pt1A N5A 1.979(5)
Pt1A N1A 1.980(5)
Pt1 Cl1 2.3223(16)
Pt1 N3 1.948(5)
Pt1 N5 1.970(5)
Pt1 N1 1.976(5)
Cl1S C1S 1.758(8)
Cl2S C1S 1.766(7)
Cl6S C4S 1.673(10)
Cl5S C4S 1.694(11)
Cl3S C2S 1.732(12)
Cl3S C3S 1.747(13)
N3A C3A 1.362(7)
N3A C2A 1.370(7)
N3 C3 1.354(7)
N3 C2 1.383(7)
N5A H5A 0.8600
N5A C4A 1.291(8)
N5 H5 0.8600
N5 C4 1.299(8)
N1A H1A 0.8600
N1A C1A 1.300(7)
N1 H1 0.8600
N1 C1 1.303(8)
N2 C2 1.297(7)
N2 C1 1.368(8)
Cl4S C2S 1.722(12)
Cl4S C3S 1.719(13)
C3 N4 1.306(7)
C3 C16 1.477(8)
N4 C4 1.367(8)
N4A C3A 1.305(7)
N4A C4A 1.369(8)
N2A C2A 1.298(8)
N2A C1A 1.368(7)
C2 C9 1.475(8)
C17A C16A 1.470(8)
C17A C22A 1.399(8)
C17A C18A 1.404(9)
C16 C9 1.363(8)
C16 C17 1.469(8)
C3A C16A 1.493(8)
C9 C10 1.473(8)
C2A C9A 1.486(8)
C4 C23 1.529(8)
C23 C24 1.515(8)
C23 C26 1.527(9)
C23 C25 1.538(10)
C14A H14A 0.9300
C14A C15A 1.389(8)
C14A C13A 1.392(9)
C11 H11 0.9300
C11 C10 1.385(8)
C11 C12 1.387(9)
C1A C5A 1.534(9)
C10 C15 1.396(9)
C1 C5 1.520(8)
C15A H15A 0.9300
C15A C10A 1.396(8)
C22 H22 0.9300
C22 C17 1.407(9)
C22 C21 1.384(8)
C16A C9A 1.350(8)
C4A C23A 1.536(9)
C19 H19 0.9300
C19 C18 1.375(9)
C19 C20 1.399(9)
C10A C9A 1.478(8)
C10A C11A 1.394(8)
C6A H6AA 0.9600
C6A H6AB 0.9600
C6A H6AC 0.9600
C6A C5A 1.533(9)
C13 H13 0.9300
C13 C14 1.385(9)
C13 C12 1.378(9)
C15 H15 0.9300
C15 C14 1.386(9)
C13A H13A 0.9300
C13A C12A 1.391(9)
C17 C18 1.397(8)
C23A C24A 1.529(9)
C23A C26A 1.540(8)
C23A C25A 1.522(9)
C22A H22A 0.9300
C22A C21A 1.385(9)
C18 H18 0.9300
C11A H11A 0.9300
C11A C12A 1.379(8)
C14 H14 0.9300
C12A H12A 0.9300
C5 C6 1.538(8)
C5 C8 1.547(8)
C5 C7 1.539(9)
C21A H21A 0.9300
C21A C20A 1.378(10)
C6 H6A 0.9600
C6 H6B 0.9600
C6 H6C 0.9600
C18A H18A 0.9300
C18A C19A 1.378(9)
C5A C7A 1.541(8)
C5A C8A 1.535(9)
C19A H19A 0.9300
C19A C20A 1.384(10)
C24 H24D 0.9600
C24 H24E 0.9600
C24 H24F 0.9600
C21 H21 0.9300
C21 C20 1.379(9)
C7A H7AA 0.9600
C7A H7AB 0.9600
C7A H7AC 0.9600
C8A H8AA 0.9600
C8A H8AB 0.9600
C8A H8AC 0.9600
C12 H12 0.9300
C1S H1SA 0.9700
C1S H1SB 0.9700
C8 H8A 0.9600
C8 H8B 0.9600
C8 H8C 0.9600
C24A H24A 0.9600
C24A H24B 0.9600
C24A H24C 0.9600
C7 H7A 0.9600
C7 H7B 0.9600
C7 H7C 0.9600
C20 H20 0.9300
C26A H26A 0.9600
C26A H26B 0.9600
C26A H26C 0.9600
C20A H20A 0.9300
C26 H26D 0.9600
C26 H26E 0.9600
C26 H26F 0.9600
C25A H25A 0.9600
C25A H25B 0.9600
C25A H25C 0.9600
C25 H25D 0.9600
C25 H25E 0.9600
C25 H25F 0.9600
C4S H4SA 0.9700
C4S H4SB 0.9700
C2S H2SA 0.9700
C2S H2SB 0.9700
C3S H3SA 0.9700
C3S H3SB 0.9700
